data_7247328
loop_
_publ_author_name
'Rai, Sunil K.'
'Gunnam, Anilkumar'
'Roy, Debopriya'
'Rajput, Raveena'
'Kulkarni, Kiran'
'Nangia, Ashwini K.'

_publ_section_title
;
 Cocrystallization of multi-kinase inhibitor pazopanib with fenamic acids:
 improving dissolution and inhibiting cell migration
;
_journal_issue 39
_journal_name_full CrystEngComm
_journal_page_first 5565
_journal_page_last 5574
_journal_paper_doi 10.1039/D3CE00773A
_journal_volume 25
_journal_year 2023
_chemical_formula_moiety 'C21 H24 N7 O2 S, C14 H9 F3 N O2, C2 H3 N'
_chemical_formula_sum 'C37 H36 F3 N9 O4 S'
_chemical_formula_weight 759.81
_space_group_crystal_system triclinic
_space_group_IT_number 2
_space_group_name_Hall '-P 1'
_space_group_name_H-M_alt 'P -1'
_atom_sites_solution_hydrogens mixed
_atom_sites_solution_primary iterative
_audit_creation_date 2021-02-25
_audit_creation_method
;
Olex2 1.3
(compiled 2020.11.12 svn.r5f609507 for OlexSys, GUI svn.r6272)
;
_audit_update_record
;
2023-01-26 deposited with the CCDC.	2023-09-05 downloaded from the CCDC.
;
_cell_angle_alpha 68.40(4)
_cell_angle_beta 89.70(4)
_cell_angle_gamma 81.04(4)
_cell_formula_units_Z 4
_cell_length_a 10.125(11)
_cell_length_b 18.32(2)
_cell_length_c 20.77(2)
_cell_measurement_reflns_used 9660
_cell_measurement_temperature 293(2)
_cell_measurement_theta_max 29.52
_cell_measurement_theta_min 2.43
_cell_volume 3533(7)
_computing_molecular_graphics 'Olex2 1.3 (Dolomanov et al., 2009)'
_computing_publication_material 'Olex2 1.3 (Dolomanov et al., 2009)'
_computing_structure_refinement 'SHELXL 2018/1 (Sheldrick, 2015)'
_computing_structure_solution 'olex2.solve 1.3 (Bourhis et al., 2015)'
_diffrn_ambient_temperature 293(2)
_diffrn_measured_fraction_theta_full 0.999
_diffrn_measured_fraction_theta_max 0.941
_diffrn_measurement_device_type 'Bruker APEX-II CCD'
_diffrn_measurement_method '\f and \w scans'
_diffrn_radiation_type MoK\a
_diffrn_radiation_wavelength 0.71073
_diffrn_reflns_av_R_equivalents 0.0740
_diffrn_reflns_av_unetI/netI 0.0399
_diffrn_reflns_Laue_measured_fraction_full 0.999
_diffrn_reflns_Laue_measured_fraction_max 0.941
_diffrn_reflns_limit_h_max 11
_diffrn_reflns_limit_h_min -12
_diffrn_reflns_limit_k_max 22
_diffrn_reflns_limit_k_min -22
_diffrn_reflns_limit_l_max 25
_diffrn_reflns_limit_l_min -25
_diffrn_reflns_number 137425
_diffrn_reflns_point_group_measured_fraction_full 0.999
_diffrn_reflns_point_group_measured_fraction_max 0.941
_diffrn_reflns_theta_full 25.242
_diffrn_reflns_theta_max 26.445
_diffrn_reflns_theta_min 2.243
_diffrn_source_current 1.4
_diffrn_source_power 0.07
_diffrn_source_voltage 50.0
_diffrn_standards_number 0
_exptl_absorpt_coefficient_mu 0.163
_exptl_absorpt_correction_T_max 0.7459
_exptl_absorpt_correction_T_min 0.6525
_exptl_absorpt_correction_type multi-scan
_exptl_absorpt_process_details
;
SADABS-2016/2 (Bruker,2016/2) was used for absorption correction.
wR2(int) was 0.1378 before and 0.0975 after correction.
The Ratio of minimum to maximum transmission is 0.8748.
The \l/2 correction factor is Not present.
;
_exptl_crystal_colour silver
_exptl_crystal_density_diffrn 1.429
_exptl_crystal_description ROD
_exptl_crystal_F_000 1584
_refine_diff_density_max 3.163
_refine_diff_density_min -0.722
_refine_diff_density_rms 0.176
_refine_ls_extinction_coef 0.015(3)
_refine_ls_extinction_expression Fc^*^=kFc[1+0.001xFc^2^\l^3^/sin(2\q)]^-1/4^
_refine_ls_extinction_method 'SHELXL-2018/1 (Sheldrick 2018)'
_refine_ls_goodness_of_fit_ref 1.568
_refine_ls_hydrogen_treatment mixed
_refine_ls_matrix_type full
_refine_ls_number_parameters 1009
_refine_ls_number_reflns 14400
_refine_ls_number_restraints 0
_refine_ls_restrained_S_all 1.568
_refine_ls_R_factor_all 0.1159
_refine_ls_R_factor_gt 0.1099
_refine_ls_shift/su_max 0.000
_refine_ls_shift/su_mean 0.000
_refine_ls_structure_factor_coef Fsqd
_refine_ls_weighting_details 'w=1/[\s^2^(Fo^2^)+(0.2000P)^2^] where P=(Fo^2^+2Fc^2^)/3'
_refine_ls_weighting_scheme calc
_refine_ls_wR_factor_gt 0.3240
_refine_ls_wR_factor_ref 0.3363
_reflns_Friedel_coverage 0.000
_reflns_number_gt 13131
_reflns_number_total 14400
_reflns_threshold_expression 'I > 2\s(I)'
_cod_data_source_file d3ce00773a2.cif
_cod_data_source_block mo_paz_ffa_b_0m_a
_cod_depositor_comments 'Adding full bibliography for 7247326--7247328.cif.'
_cod_original_cell_volume 3533(6)
_cod_database_code 7247328
_shelx_shelxl_version_number 2018/1
_shelx_space_group_comment
;
The symmetry employed for this shelxl refinement is uniquely defined
by the following loop, which should always be used as a source of
symmetry information in preference to the above space-group names.
They are only intended as comments.
;
_shelx_estimated_absorpt_t_max 0.968
_shelx_estimated_absorpt_t_min 0.938
_olex2_refinement_description
;
1. Twinned data refinement
 Scales: 0.9146(12)
 0.0854(12)
2. Fixed Uiso
 At 1.2 times of:
  All C(H) groups, All N(H) groups, All N(H,H) groups
 At 1.5 times of:
  All C(H,H,H) groups
3.a Aromatic/amide H refined with riding coordinates:
 N15(H15), C49(H49), C57(H57), C43(H43), C56(H56), C46(H46), C45(H45), N5(H5),
 N6(H6), C20(H20), C6(H6A), C13(H13), C12(H12), C19(H19), C8(H8), C9(H9),
 N8(H8A), C24(H24), C25(H25), C27(H27), C26(H26), C34(H34), C30(H30), C32(H32),
 C31(H31), N17(H17), C61(H61), C63(H63), C62(H62), C71(H71), C64(H64), C67(H67),
  C68(H68), C69(H69), C36(H36)
3.b Idealised Me refined as rotating group:
 C47(H47A,H47B,H47C), C38(H38A,H38B,H38C), C58(H58A,H58B,H58C), C39(H39A,H39B,
 H39C), C10(H10A,H10B,H10C), C21(H21A,H21B,H21C), C1(H1A,H1B,H1C), C2(H2A,H2B,
 H2C), C73(H73A,H73B,H73C), C74(H74A,H74B,H74C)
;
_olex2_submission_special_instructions 'No special instructions were received'

loop_
_space_group_symop_operation_xyz
'x, y, z'
'-x, -y, -z'

loop_
_atom_site_label
_atom_site_type_symbol
_atom_site_fract_x
_atom_site_fract_y
_atom_site_fract_z
_atom_site_U_iso_or_equiv
_atom_site_adp_type
_atom_site_occupancy
_atom_site_site_symmetry_order
_atom_site_calc_flag
_atom_site_refinement_flags_posn
_atom_site_refinement_flags_adp
_atom_site_refinement_flags_occupancy
_atom_site_disorder_assembly
_atom_site_disorder_group
S2 S 0.52512(10) 0.21317(6) 0.12774(5) 0.0096(3) Uani 1 1 d . . . . .
O5 O 0.5881(3) 0.24455(18) 0.06330(15) 0.0149(6) Uani 1 1 d . . . . .
O6 O 0.5051(3) 0.13179(17) 0.15219(17) 0.0162(7) Uani 1 1 d . . . . .
N15 N 0.2462(4) 0.4835(2) 0.00325(17) 0.0107(7) Uani 1 1 d . . . . .
H15 H 0.297691 0.484436 -0.030025 0.013 Uiso 1 1 calc R U . . .
N13 N 0.0832(4) 0.5595(2) 0.04348(17) 0.0091(7) Uani 1 1 d . . . . .
N14 N 0.2074(4) 0.6191(2) -0.05329(17) 0.0094(7) Uani 1 1 d . . . . .
N16 N 0.6152(4) 0.2232(2) 0.18710(19) 0.0114(7) Uani 1 1 d . . . . .
H16A H 0.623(6) 0.280(3) 0.178(3) 0.014 Uiso 1 1 d . U . . .
H16B H 0.603(6) 0.196(3) 0.226(3) 0.014 Uiso 1 1 d . U . . .
N10 N -0.2420(4) 0.92087(19) 0.14518(17) 0.0110(7) Uani 1 1 d . . . . .
N12 N -0.0736(4) 0.6350(2) 0.08338(17) 0.0112(7) Uani 1 1 d . . . . .
N11 N -0.1305(4) 0.8648(2) 0.15554(17) 0.0104(7) Uani 1 1 d . . . . .
C52 C 0.2441(4) 0.4075(2) 0.05610(19) 0.0088(8) Uani 1 1 d . . . . .
C42 C -0.1655(4) 0.8173(2) 0.1235(2) 0.0102(8) Uani 1 1 d . . . . .
C51 C 0.1769(4) 0.5538(2) -0.00053(19) 0.0081(8) Uani 1 1 d . . . . .
C50 C 0.1454(4) 0.6933(2) -0.0588(2) 0.0103(8) Uani 1 1 d . . . . .
C48 C 0.0210(4) 0.6318(2) 0.0388(2) 0.0086(8) Uani 1 1 d . . . . .
C49 C 0.0541(4) 0.7029(2) -0.0134(2) 0.0097(8) Uani 1 1 d . . . . .
H49 H 0.014541 0.753245 -0.015813 0.012 Uiso 1 1 calc R U . . .
C44 C -0.1450(4) 0.7093(2) 0.0851(2) 0.0109(8) Uani 1 1 d . . . . .
C57 C 0.1354(4) 0.3865(2) 0.0970(2) 0.0113(8) Uani 1 1 d . . . . .
H57 H 0.055709 0.422234 0.089333 0.014 Uiso 1 1 calc R U . . .
C54 C 0.3689(4) 0.2766(2) 0.1183(2) 0.0092(8) Uani 1 1 d . . . . .
C43 C -0.0861(4) 0.7479(2) 0.11914(19) 0.0091(8) Uani 1 1 d . . . . .
H43 H 0.001143 0.730045 0.138460 0.011 Uiso 1 1 calc R U . . .
C55 C 0.2646(4) 0.2552(2) 0.1633(2) 0.0100(8) Uani 1 1 d . . . . .
C56 C 0.1486(4) 0.3114(2) 0.1494(2) 0.0107(8) Uani 1 1 d . . . . .
H56 H 0.076042 0.298107 0.176432 0.013 Uiso 1 1 calc R U . . .
C40 C -0.3452(5) 0.9112(2) 0.1108(2) 0.0116(8) Uani 1 1 d . . . . .
C41 C -0.2986(5) 0.8436(2) 0.0947(2) 0.0111(8) Uani 1 1 d . . . . .
C46 C -0.3568(4) 0.8011(2) 0.0601(2) 0.0124(8) Uani 1 1 d . . . . .
H46 H -0.444214 0.817722 0.040977 0.015 Uiso 1 1 calc R U . . .
C47 C -0.1158(5) 0.5622(2) 0.1320(2) 0.0137(9) Uani 1 1 d . . . . .
H47A H -0.065778 0.516645 0.125514 0.020 Uiso 1 1 calc R U . . .
H47B H -0.209634 0.564134 0.123352 0.020 Uiso 1 1 calc R U . . .
H47C H -0.099741 0.558346 0.178699 0.020 Uiso 1 1 calc R U . . .
C45 C -0.2793(5) 0.7346(2) 0.0559(2) 0.0141(9) Uani 1 1 d . . . . .
H45 H -0.314880 0.705617 0.033797 0.017 Uiso 1 1 calc R U . . .
C38 C -0.2390(5) 0.9827(2) 0.1737(2) 0.0177(9) Uani 1 1 d . . . . .
H38A H -0.233946 0.959108 0.223417 0.027 Uiso 1 1 calc R U . . .
H38B H -0.318892 1.021615 0.157986 0.027 Uiso 1 1 calc R U . . .
H38C H -0.162110 1.007892 0.158338 0.027 Uiso 1 1 calc R U . . .
C58 C 0.2754(5) 0.1799(2) 0.2278(2) 0.0144(8) Uani 1 1 d . . . . .
H58A H 0.307999 0.134556 0.216067 0.022 Uiso 1 1 calc R U . . .
H58B H 0.188809 0.174976 0.246368 0.022 Uiso 1 1 calc R U . . .
H58C H 0.336369 0.182581 0.261835 0.022 Uiso 1 1 calc R U . . .
C39 C -0.4814(5) 0.9607(2) 0.0994(2) 0.0151(9) Uani 1 1 d . . . . .
H39A H -0.523221 0.949167 0.142876 0.023 Uiso 1 1 calc R U . . .
H39B H -0.534987 0.948714 0.067800 0.023 Uiso 1 1 calc R U . . .
H39C H -0.473454 1.016094 0.080335 0.023 Uiso 1 1 calc R U . . .
S1 S 0.86225(10) 0.78472(5) 0.37613(5) 0.0098(3) Uani 1 1 d . . . . .
O2 O 0.9477(3) 0.75322(18) 0.43855(15) 0.0150(6) Uani 1 1 d . . . . .
O1 O 0.7924(3) 0.86515(17) 0.35474(17) 0.0169(7) Uani 1 1 d . . . . .
N5 N 0.7799(4) 0.3747(2) 0.55809(18) 0.0111(7) Uani 1 1 d . . . . .
H5 H 0.831565 0.380095 0.588214 0.013 Uiso 1 1 calc R U . . .
N6 N 0.7464(4) 0.5100(2) 0.50150(17) 0.0110(7) Uani 1 1 d . . . . .
H6 H 0.799918 0.508859 0.534016 0.013 Uiso 1 1 calc R U . . .
N4 N 0.6295(4) 0.4348(2) 0.46004(17) 0.0099(7) Uani 1 1 d . . . . .
N2 N 0.5810(4) 0.1350(2) 0.34033(19) 0.0147(8) Uani 1 1 d . . . . .
N7 N 0.9555(4) 0.7797(2) 0.31353(19) 0.0113(7) Uani 1 1 d . . . . .
H7A H 0.924(6) 0.810(3) 0.278(3) 0.014 Uiso 1 1 d . U . . .
H7B H 0.993(6) 0.722(3) 0.319(3) 0.014 Uiso 1 1 d . U . . .
N3 N 0.5186(4) 0.3592(2) 0.41869(18) 0.0141(8) Uani 1 1 d . . . . .
N1 N 0.5151(4) 0.0715(2) 0.36131(19) 0.0154(8) Uani 1 1 d . . . . .
C15 C 0.6999(4) 0.5856(2) 0.4496(2) 0.0095(8) Uani 1 1 d . . . . .
C14 C 0.7155(4) 0.4399(2) 0.5051(2) 0.0097(8) Uani 1 1 d . . . . .
C20 C 0.5789(4) 0.6059(2) 0.4114(2) 0.0106(8) Uani 1 1 d . . . . .
H20 H 0.521344 0.568913 0.419555 0.013 Uiso 1 1 calc R U . . .
C5 C 0.5270(4) 0.1786(2) 0.3775(2) 0.0107(8) Uani 1 1 d . . . . .
C6 C 0.5605(4) 0.2516(2) 0.3766(2) 0.0111(8) Uani 1 1 d . . . . .
H6A H 0.625951 0.275571 0.348840 0.013 Uiso 1 1 calc R U . . .
C11 C 0.6088(4) 0.3621(2) 0.4648(2) 0.0107(8) Uani 1 1 d . . . . .
C7 C 0.4920(5) 0.2844(2) 0.4185(2) 0.0121(8) Uani 1 1 d . . . . .
C13 C 0.7612(4) 0.3012(2) 0.5626(2) 0.0127(8) Uani 1 1 d . . . . .
H13 H 0.805222 0.256640 0.598614 0.015 Uiso 1 1 calc R U . . .
C12 C 0.6798(5) 0.2911(3) 0.5158(2) 0.0134(8) Uani 1 1 d . . . . .
H12 H 0.670861 0.240912 0.516961 0.016 Uiso 1 1 calc R U . . .
C17 C 0.7453(4) 0.7189(2) 0.38765(19) 0.0093(8) Uani 1 1 d . . . . .
C19 C 0.5436(4) 0.6816(2) 0.3611(2) 0.0117(8) Uani 1 1 d . . . . .
H19 H 0.462045 0.694089 0.335910 0.014 Uiso 1 1 calc R U . . .
C10 C 0.4308(5) 0.4312(3) 0.3727(2) 0.0175(9) Uani 1 1 d . . . . .
H10A H 0.339601 0.428134 0.384702 0.026 Uiso 1 1 calc R U . . .
H10B H 0.439168 0.435351 0.325438 0.026 Uiso 1 1 calc R U . . .
H10C H 0.456218 0.477229 0.377781 0.026 Uiso 1 1 calc R U . . .
C18 C 0.6256(4) 0.7400(2) 0.3467(2) 0.0113(8) Uani 1 1 d . . . . .
C21 C 0.5850(5) 0.8174(2) 0.2865(2) 0.0181(9) Uani 1 1 d . . . . .
H21A H 0.569953 0.860307 0.303040 0.027 Uiso 1 1 calc R U . . .
H21B H 0.504091 0.815635 0.263539 0.027 Uiso 1 1 calc R U . . .
H21C H 0.654862 0.825574 0.254415 0.027 Uiso 1 1 calc R U . . .
C1 C 0.5492(6) 0.0105(3) 0.3315(3) 0.0247(11) Uani 1 1 d . . . . .
H1A H 0.593093 0.032058 0.289186 0.037 Uiso 1 1 calc R U . . .
H1B H 0.468949 -0.006522 0.322030 0.037 Uiso 1 1 calc R U . . .
H1C H 0.607988 -0.034208 0.363781 0.037 Uiso 1 1 calc R U . . .
C4 C 0.4280(5) 0.1428(3) 0.4203(2) 0.0158(9) Uani 1 1 d . . . . .
C3 C 0.4229(5) 0.0721(3) 0.4091(2) 0.0160(9) Uani 1 1 d . . . . .
C8 C 0.3902(6) 0.2502(3) 0.4611(3) 0.0248(11) Uani 1 1 d . . . . .
H8 H 0.345606 0.275914 0.488057 0.030 Uiso 1 1 calc R U . . .
C9 C 0.3571(6) 0.1796(3) 0.4628(3) 0.0254(11) Uani 1 1 d . . . . .
H9 H 0.290919 0.156697 0.490647 0.030 Uiso 1 1 calc R U . . .
C2 C 0.3399(6) 0.0084(3) 0.4384(3) 0.0272(11) Uani 1 1 d . . . . .
H2A H 0.288729 0.017576 0.474467 0.041 Uiso 1 1 calc R U . . .
H2B H 0.397256 -0.042425 0.457092 0.041 Uiso 1 1 calc R U . . .
H2C H 0.280326 0.008841 0.402364 0.041 Uiso 1 1 calc R U . . .
F2 F 1.0584(4) 0.11039(19) 0.48965(18) 0.0382(8) Uani 1 1 d . . . . .
F3 F 0.8492(4) 0.1148(2) 0.49539(19) 0.0475(10) Uani 1 1 d . . . . .
F1 F 0.9527(6) 0.05734(18) 0.43346(19) 0.0615(15) Uani 1 1 d . . . . .
O3 O 1.0542(3) 0.61503(17) 0.34696(15) 0.0122(6) Uani 1 1 d . . . . .
O4 O 1.0538(3) 0.48670(17) 0.40939(15) 0.0146(6) Uani 1 1 d . . . . .
N8 N 0.8991(4) 0.40937(19) 0.36202(18) 0.0112(7) Uani 1 1 d . . . . .
H8A H 0.945510 0.404596 0.398334 0.013 Uiso 1 1 calc R U . . .
C24 C 0.8146(4) 0.6280(2) 0.2754(2) 0.0108(8) Uani 1 1 d . . . . .
H24 H 0.849985 0.673404 0.270889 0.013 Uiso 1 1 calc R U . . .
C29 C 0.8966(4) 0.3403(2) 0.3480(2) 0.0093(8) Uani 1 1 d . . . . .
C28 C 0.8324(4) 0.4851(2) 0.32172(19) 0.0082(8) Uani 1 1 d . . . . .
C25 C 0.6952(4) 0.6365(2) 0.2395(2) 0.0124(8) Uani 1 1 d . . . . .
H25 H 0.651043 0.686766 0.211614 0.015 Uiso 1 1 calc R U . . .
C27 C 0.7105(4) 0.4943(2) 0.2859(2) 0.0119(8) Uani 1 1 d . . . . .
H27 H 0.674482 0.449396 0.289357 0.014 Uiso 1 1 calc R U . . .
C26 C 0.6423(4) 0.5691(3) 0.2455(2) 0.0123(8) Uani 1 1 d . . . . .
H26 H 0.560958 0.574041 0.222378 0.015 Uiso 1 1 calc R U . . .
C23 C 0.8844(4) 0.5538(2) 0.31817(19) 0.0084(8) Uani 1 1 d . . . . .
C22 C 1.0062(4) 0.5512(2) 0.3610(2) 0.0102(8) Uani 1 1 d . . . . .
C34 C 0.9262(4) 0.2666(2) 0.4028(2) 0.0117(8) Uani 1 1 d . . . . .
H34 H 0.947128 0.263996 0.447267 0.014 Uiso 1 1 calc R U . . .
C33 C 0.9240(4) 0.1970(2) 0.3903(2) 0.0130(8) Uani 1 1 d . . . . .
C30 C 0.8691(4) 0.3422(3) 0.2808(2) 0.0124(8) Uani 1 1 d . . . . .
H30 H 0.851892 0.390784 0.243656 0.015 Uiso 1 1 calc R U . . .
C32 C 0.8938(5) 0.1988(3) 0.3240(2) 0.0141(8) Uani 1 1 d . . . . .
H32 H 0.891304 0.152023 0.316482 0.017 Uiso 1 1 calc R U . . .
C31 C 0.8676(4) 0.2723(2) 0.2699(2) 0.0126(8) Uani 1 1 d . . . . .
H31 H 0.848709 0.274587 0.225366 0.015 Uiso 1 1 calc R U . . .
C35 C 0.9470(5) 0.1196(3) 0.4510(2) 0.0186(10) Uani 1 1 d . . . . .
F5 F 0.3070(4) 0.9013(2) -0.01154(17) 0.0390(9) Uani 1 1 d . . . . .
F4 F 0.1027(4) 0.8864(2) -0.00923(19) 0.0446(10) Uani 1 1 d . . . . .
F6 F 0.1722(5) 0.95526(17) 0.04273(18) 0.0456(10) Uani 1 1 d . . . . .
O8 O 0.5482(3) 0.52220(17) 0.08598(15) 0.0148(6) Uani 1 1 d . . . . .
O7 O 0.6136(3) 0.39279(17) 0.14621(15) 0.0129(6) Uani 1 1 d . . . . .
N17 N 0.3498(4) 0.6013(2) 0.13352(17) 0.0109(7) Uani 1 1 d . . . . .
H17 H 0.396908 0.604368 0.098325 0.013 Uiso 1 1 calc R U . . .
C61 C 0.3851(4) 0.3820(2) 0.2217(2) 0.0115(8) Uani 1 1 d . . . . .
H61 H 0.443946 0.336217 0.225071 0.014 Uiso 1 1 calc R U . . .
C60 C 0.4137(4) 0.4563(2) 0.1781(2) 0.0091(8) Uani 1 1 d . . . . .
C65 C 0.3260(4) 0.5265(2) 0.1753(2) 0.0105(8) Uani 1 1 d . . . . .
C66 C 0.3040(4) 0.6728(2) 0.1434(2) 0.0104(8) Uani 1 1 d . . . . .
C59 C 0.5332(4) 0.4578(2) 0.1336(2) 0.0096(8) Uani 1 1 d . . . . .
C63 C 0.1846(4) 0.4436(3) 0.2550(2) 0.0137(8) Uani 1 1 d . . . . .
H63 H 0.107207 0.439672 0.279525 0.016 Uiso 1 1 calc R U . . .
C62 C 0.2717(5) 0.3746(2) 0.2602(2) 0.0127(8) Uani 1 1 d . . . . .
H62 H 0.254390 0.324829 0.288754 0.015 Uiso 1 1 calc R U . . .
C71 C 0.2825(4) 0.7435(2) 0.0857(2) 0.0103(8) Uani 1 1 d . . . . .
H71 H 0.299296 0.743017 0.041734 0.012 Uiso 1 1 calc R U . . .
C64 C 0.2117(4) 0.5175(2) 0.2140(2) 0.0127(8) Uani 1 1 d . . . . .
H64 H 0.152516 0.562636 0.212005 0.015 Uiso 1 1 calc R U . . .
C67 C 0.2834(4) 0.6758(3) 0.2097(2) 0.0145(9) Uani 1 1 d . . . . .
H67 H 0.299931 0.629186 0.248894 0.017 Uiso 1 1 calc R U . . .
C68 C 0.2390(5) 0.7476(3) 0.2168(2) 0.0158(9) Uani 1 1 d . . . . .
H68 H 0.226210 0.748552 0.260907 0.019 Uiso 1 1 calc R U . . .
C69 C 0.2129(5) 0.8184(3) 0.1591(2) 0.0152(9) Uani 1 1 d . . . . .
H69 H 0.181191 0.866401 0.164152 0.018 Uiso 1 1 calc R U . . .
C70 C 0.2353(5) 0.8157(2) 0.0940(2) 0.0129(8) Uani 1 1 d . . . . .
C72 C 0.2039(5) 0.8894(3) 0.0299(2) 0.0183(9) Uani 1 1 d . . . . .
N36 N 0.0133(5) 0.8784(3) -0.1710(3) 0.0344(11) Uani 1 1 d . . . . .
C37 C -0.0758(5) 0.8907(3) -0.1405(3) 0.0245(11) Uani 1 1 d . . . . .
C73 C -0.1899(6) 0.9048(4) -0.0994(3) 0.0326(12) Uani 1 1 d . . . . .
H73A H -0.248002 0.953282 -0.126294 0.049 Uiso 1 1 calc R U . . .
H73B H -0.156983 0.909179 -0.057883 0.049 Uiso 1 1 calc R U . . .
H73C H -0.238850 0.861192 -0.087213 0.049 Uiso 1 1 calc R U . . .
C74 C 0.0481(7) -0.0324(4) 0.3262(3) 0.0395(14) Uani 1 1 d . . . . .
H74A H 0.019680 0.024215 0.306767 0.059 Uiso 1 1 calc R U . . .
H74B H 0.066342 -0.049245 0.375261 0.059 Uiso 1 1 calc R U . . .
H74C H -0.021357 -0.058381 0.317566 0.059 Uiso 1 1 calc R U . . .
C75 C 0.1684(8) -0.0532(4) 0.2943(4) 0.0430(16) Uani 1 1 d . . . . .
N76 N 0.2640(9) -0.0662(5) 0.2663(5) 0.082(3) Uani 1 1 d . . . . .
C16 C 0.7826(4) 0.6422(2) 0.43855(19) 0.0086(8) Uani 1 1 d . . . . .
C36 C 0.3591(4) 0.3522(2) 0.0655(2) 0.0090(8) Uani 1 1 d . . . . .
H36 H 0.429719 0.364978 0.036884 0.011 Uiso 1 1 calc R U . . .
H50 H 0.178(5) 0.730(3) -0.099(3) 0.005(11) Uiso 1 1 d . . . . .
H14 H 0.283(5) 0.614(3) -0.087(2) 0.002(10) Uiso 1 1 d . . . . .
H16 H 0.863(5) 0.632(3) 0.468(3) 0.007(11) Uiso 1 1 d . . . . .

loop_
_atom_site_aniso_label
_atom_site_aniso_U_11
_atom_site_aniso_U_22
_atom_site_aniso_U_33
_atom_site_aniso_U_23
_atom_site_aniso_U_13
_atom_site_aniso_U_12
S2 0.0110(5) 0.0088(5) 0.0108(5) -0.0065(4) 0.0017(4) 0.0002(4)
O5 0.0126(15) 0.0196(15) 0.0124(14) -0.0072(12) 0.0040(12) 0.0004(12)
O6 0.0178(16) 0.0103(14) 0.0226(16) -0.0086(12) 0.0035(13) -0.0023(12)
N15 0.0120(17) 0.0133(17) 0.0067(15) -0.0036(13) 0.0029(13) -0.0021(14)
N13 0.0114(17) 0.0108(15) 0.0075(15) -0.0068(13) 0.0013(13) -0.0006(13)
N14 0.0072(17) 0.0137(16) 0.0091(15) -0.0069(13) 0.0041(13) -0.0005(13)
N16 0.0123(18) 0.0141(17) 0.0097(16) -0.0063(14) -0.0002(14) -0.0030(14)
N10 0.0179(19) 0.0063(15) 0.0095(15) -0.0047(13) 0.0025(14) -0.0001(13)
N12 0.0148(18) 0.0095(15) 0.0093(16) -0.0036(13) 0.0045(13) -0.0018(13)
N11 0.0138(18) 0.0094(15) 0.0089(15) -0.0057(12) -0.0003(13) 0.0016(13)
C52 0.0090(19) 0.0131(18) 0.0062(17) -0.0057(15) -0.0026(14) -0.0022(15)
C42 0.015(2) 0.0078(17) 0.0094(18) -0.0043(14) 0.0044(15) -0.0021(15)
C51 0.0092(19) 0.0132(18) 0.0036(16) -0.0049(14) 0.0001(14) -0.0020(15)
C50 0.011(2) 0.0096(18) 0.0093(18) -0.0025(15) -0.0004(15) -0.0012(15)
C48 0.0104(19) 0.0096(17) 0.0076(17) -0.0055(14) -0.0013(15) -0.0010(15)
C49 0.012(2) 0.0094(17) 0.0088(17) -0.0051(14) 0.0026(15) -0.0002(15)
C44 0.015(2) 0.0099(18) 0.0051(17) -0.0005(14) 0.0048(15) 0.0010(15)
C57 0.012(2) 0.0138(18) 0.0108(18) -0.0074(15) 0.0009(15) -0.0011(15)
C54 0.0081(19) 0.0103(18) 0.0134(18) -0.0094(15) -0.0008(15) -0.0006(15)
C43 0.0100(19) 0.0087(17) 0.0082(17) -0.0042(14) 0.0040(14) 0.0024(15)
C55 0.011(2) 0.0137(18) 0.0095(18) -0.0087(15) 0.0011(15) -0.0043(15)
C56 0.011(2) 0.0148(18) 0.0101(18) -0.0079(15) 0.0025(15) -0.0056(15)
C40 0.017(2) 0.0101(18) 0.0065(17) -0.0032(14) 0.0008(15) 0.0003(16)
C41 0.018(2) 0.0077(17) 0.0063(17) -0.0017(14) -0.0008(15) 0.0010(15)
C46 0.011(2) 0.0162(19) 0.0102(18) -0.0055(15) -0.0032(15) 0.0002(16)
C47 0.018(2) 0.0110(18) 0.0120(19) -0.0048(15) 0.0091(16) -0.0022(16)
C45 0.020(2) 0.0105(18) 0.0121(19) -0.0050(15) -0.0017(17) -0.0014(16)
C38 0.024(2) 0.0118(19) 0.021(2) -0.0118(17) -0.0014(18) 0.0002(17)
C58 0.017(2) 0.0148(19) 0.0111(19) -0.0039(16) 0.0033(16) -0.0031(16)
C39 0.016(2) 0.0120(19) 0.016(2) -0.0053(16) 0.0000(17) 0.0030(16)
S1 0.0126(5) 0.0092(5) 0.0104(5) -0.0067(4) 0.0009(4) -0.0020(4)
O2 0.0198(17) 0.0186(15) 0.0103(14) -0.0079(12) 0.0014(12) -0.0073(13)
O1 0.0215(17) 0.0090(13) 0.0236(16) -0.0107(12) 0.0011(13) -0.0005(12)
N5 0.0116(18) 0.0138(17) 0.0084(15) -0.0046(13) -0.0024(13) -0.0025(13)
N6 0.0163(18) 0.0115(16) 0.0043(14) -0.0017(13) -0.0021(13) -0.0027(14)
N4 0.0133(18) 0.0115(16) 0.0078(15) -0.0065(13) 0.0034(13) -0.0031(13)
N2 0.018(2) 0.0133(17) 0.0157(17) -0.0080(14) 0.0044(15) -0.0036(14)
N7 0.0149(19) 0.0095(16) 0.0097(16) -0.0046(13) 0.0016(14) -0.0002(14)
N3 0.020(2) 0.0160(17) 0.0102(16) -0.0090(14) -0.0001(14) -0.0029(15)
N1 0.021(2) 0.0123(16) 0.0163(17) -0.0095(14) 0.0044(15) -0.0034(15)
C15 0.011(2) 0.0117(18) 0.0082(18) -0.0071(15) 0.0035(15) -0.0008(15)
C14 0.0093(19) 0.0165(19) 0.0064(17) -0.0071(15) 0.0033(14) -0.0044(15)
C20 0.011(2) 0.0150(19) 0.0089(18) -0.0083(15) 0.0038(15) -0.0028(16)
C5 0.012(2) 0.0110(18) 0.0089(18) -0.0041(15) 0.0015(15) -0.0018(15)
C6 0.011(2) 0.0149(19) 0.0077(17) -0.0046(15) 0.0003(15) -0.0019(16)
C11 0.014(2) 0.0140(18) 0.0101(18) -0.0099(15) 0.0065(16) -0.0055(16)
C7 0.017(2) 0.0134(19) 0.0088(18) -0.0067(15) 0.0001(16) -0.0052(16)
C13 0.012(2) 0.0112(18) 0.0153(19) -0.0042(15) 0.0030(16) -0.0042(15)
C12 0.017(2) 0.0156(19) 0.0133(19) -0.0108(16) 0.0046(17) -0.0053(17)
C17 0.014(2) 0.0111(18) 0.0050(16) -0.0054(14) 0.0023(15) -0.0025(15)
C19 0.0083(19) 0.018(2) 0.0103(18) -0.0074(16) 0.0006(15) -0.0019(16)
C10 0.020(2) 0.018(2) 0.017(2) -0.0079(17) -0.0047(18) -0.0053(18)
C18 0.011(2) 0.0137(19) 0.0117(19) -0.0077(16) 0.0008(15) -0.0017(15)
C21 0.021(2) 0.0107(19) 0.020(2) -0.0034(17) -0.0042(18) -0.0013(17)
C1 0.034(3) 0.014(2) 0.031(3) -0.0145(19) 0.008(2) -0.003(2)
C4 0.020(2) 0.017(2) 0.014(2) -0.0092(16) 0.0028(17) -0.0073(17)
C3 0.020(2) 0.016(2) 0.016(2) -0.0091(17) 0.0025(17) -0.0063(17)
C8 0.032(3) 0.032(3) 0.025(2) -0.022(2) 0.020(2) -0.015(2)
C9 0.027(3) 0.034(3) 0.029(3) -0.022(2) 0.020(2) -0.019(2)
C2 0.028(3) 0.025(2) 0.034(3) -0.014(2) 0.006(2) -0.014(2)
F2 0.0356(19) 0.0264(16) 0.0375(18) 0.0060(13) -0.0166(15) -0.0053(14)
F3 0.048(2) 0.0305(17) 0.039(2) 0.0160(15) 0.0148(17) -0.0057(16)
F1 0.138(5) 0.0099(14) 0.0320(18) -0.0063(13) -0.024(2) -0.002(2)
O3 0.0150(15) 0.0107(13) 0.0122(14) -0.0051(11) -0.0019(11) -0.0038(11)
O4 0.0218(17) 0.0093(13) 0.0115(14) -0.0018(11) -0.0064(12) -0.0040(12)
N8 0.0160(19) 0.0067(15) 0.0114(16) -0.0038(13) -0.0038(14) -0.0019(13)
C24 0.017(2) 0.0102(18) 0.0096(18) -0.0083(15) 0.0052(16) -0.0039(16)
C29 0.012(2) 0.0092(18) 0.0088(18) -0.0055(15) 0.0017(15) -0.0033(15)
C28 0.0092(19) 0.0122(18) 0.0029(16) -0.0032(14) 0.0030(14) -0.0004(15)
C25 0.015(2) 0.0157(19) 0.0057(17) -0.0052(15) 0.0011(15) 0.0027(16)
C27 0.013(2) 0.0130(18) 0.0138(18) -0.0075(15) 0.0032(16) -0.0067(16)
C26 0.0080(19) 0.021(2) 0.0110(18) -0.0104(16) 0.0010(15) -0.0004(16)
C23 0.011(2) 0.0118(18) 0.0063(17) -0.0074(14) 0.0026(15) -0.0032(15)
C22 0.012(2) 0.0128(18) 0.0094(18) -0.0086(15) 0.0024(15) -0.0012(15)
C34 0.013(2) 0.0118(19) 0.0088(18) -0.0025(15) 0.0003(15) -0.0028(16)
C33 0.013(2) 0.0119(19) 0.0126(19) -0.0032(16) -0.0001(16) -0.0013(16)
C30 0.013(2) 0.017(2) 0.0100(19) -0.0073(16) 0.0034(15) -0.0056(16)
C32 0.015(2) 0.0151(19) 0.017(2) -0.0106(17) 0.0022(17) -0.0034(16)
C31 0.013(2) 0.017(2) 0.0115(19) -0.0093(16) 0.0022(15) -0.0025(16)
C35 0.025(3) 0.011(2) 0.020(2) -0.0068(17) -0.0044(19) -0.0009(18)
F5 0.038(2) 0.0347(18) 0.0279(16) 0.0060(14) 0.0110(15) -0.0037(15)
F4 0.049(2) 0.0269(16) 0.044(2) 0.0068(14) -0.0269(18) -0.0141(15)
F6 0.087(3) 0.0125(14) 0.0340(18) -0.0096(13) -0.0010(19) 0.0031(17)
O8 0.0188(16) 0.0126(14) 0.0128(14) -0.0052(11) 0.0088(12) -0.0013(12)
O7 0.0121(15) 0.0153(14) 0.0127(14) -0.0074(11) 0.0054(11) -0.0002(12)
N17 0.0139(18) 0.0118(16) 0.0081(15) -0.0063(13) 0.0047(13) 0.0005(13)
C61 0.016(2) 0.0150(19) 0.0072(17) -0.0080(15) 0.0008(15) -0.0026(16)
C60 0.010(2) 0.0136(18) 0.0073(17) -0.0082(15) 0.0022(15) -0.0023(15)
C65 0.012(2) 0.0171(19) 0.0051(17) -0.0070(15) 0.0008(15) -0.0024(16)
C66 0.0084(19) 0.0149(19) 0.0123(19) -0.0097(16) 0.0010(15) -0.0031(15)
C59 0.011(2) 0.0143(18) 0.0070(17) -0.0072(15) 0.0022(15) -0.0032(15)
C63 0.011(2) 0.025(2) 0.0098(18) -0.0111(17) 0.0047(15) -0.0057(17)
C62 0.019(2) 0.0151(19) 0.0111(18) -0.0102(15) 0.0044(16) -0.0099(17)
C71 0.0078(19) 0.0145(19) 0.0109(18) -0.0067(15) 0.0019(15) -0.0034(15)
C64 0.013(2) 0.018(2) 0.0116(18) -0.0108(16) 0.0032(16) -0.0019(16)
C67 0.014(2) 0.018(2) 0.013(2) -0.0088(16) 0.0007(16) 0.0013(17)
C68 0.015(2) 0.026(2) 0.014(2) -0.0157(18) 0.0029(16) -0.0033(18)
C69 0.014(2) 0.0152(19) 0.021(2) -0.0124(17) 0.0027(17) -0.0014(16)
C70 0.016(2) 0.0107(19) 0.013(2) -0.0047(16) 0.0016(16) -0.0034(16)
C72 0.022(2) 0.0124(19) 0.021(2) -0.0066(17) 0.0013(18) -0.0027(17)
N36 0.031(3) 0.032(2) 0.038(3) -0.010(2) 0.006(2) -0.008(2)
C37 0.024(3) 0.019(2) 0.027(2) -0.0047(19) -0.008(2) -0.0045(19)
C73 0.033(3) 0.039(3) 0.033(3) -0.021(2) -0.001(2) -0.007(2)
C74 0.045(4) 0.045(3) 0.032(3) -0.012(3) 0.005(3) -0.023(3)
C75 0.050(4) 0.039(3) 0.049(4) -0.030(3) -0.017(3) 0.006(3)
N76 0.067(5) 0.097(6) 0.091(6) -0.063(5) -0.018(5) 0.032(5)
C16 0.011(2) 0.0131(18) 0.0035(16) -0.0058(14) 0.0016(14) 0.0009(15)
C36 0.0102(19) 0.0146(19) 0.0077(17) -0.0100(15) 0.0035(14) -0.0036(15)

loop_
_atom_type_symbol
_atom_type_description
_atom_type_scat_dispersion_real
_atom_type_scat_dispersion_imag
_atom_type_scat_source
C C 0.0033 0.0016 'International Tables Vol C Tables 4.2.6.8 and 6.1.1.4'
H H 0.0000 0.0000 'International Tables Vol C Tables 4.2.6.8 and 6.1.1.4'
F F 0.0171 0.0103 'International Tables Vol C Tables 4.2.6.8 and 6.1.1.4'
N N 0.0061 0.0033 'International Tables Vol C Tables 4.2.6.8 and 6.1.1.4'
O O 0.0106 0.0060 'International Tables Vol C Tables 4.2.6.8 and 6.1.1.4'
S S 0.1246 0.1234 'International Tables Vol C Tables 4.2.6.8 and 6.1.1.4'

loop_
_geom_angle_atom_site_label_1
_geom_angle_atom_site_label_2
_geom_angle_atom_site_label_3
_geom_angle
_geom_angle_site_symmetry_1
_geom_angle_site_symmetry_3
_geom_angle_publ_flag
O5 S2 N16 107.4(2) . . ?
O5 S2 C54 106.1(2) . . ?
O6 S2 O5 118.59(19) . . ?
O6 S2 N16 107.3(2) . . ?
O6 S2 C54 109.7(2) . . ?
N16 S2 C54 107.17(19) . . ?
C52 N15 H15 116.3 . . ?
C51 N15 H15 116.3 . . ?
C51 N15 C52 127.3(4) . . ?
C51 N13 C48 119.4(4) . . ?
C51 N14 C50 119.1(3) . . ?
C51 N14 H14 122(2) . . ?
C50 N14 H14 119(2) . . ?
S2 N16 H16A 114(3) . . ?
S2 N16 H16B 115(4) . . ?
H16A N16 H16B 116(5) . . ?
N11 N10 C38 118.1(4) . . ?
C40 N10 N11 114.8(3) . . ?
C40 N10 C38 127.1(4) . . ?
C48 N12 C44 123.0(3) . . ?
C48 N12 C47 121.2(3) . . ?
C44 N12 C47 115.7(3) . . ?
C42 N11 N10 103.5(3) . . ?
C57 C52 N15 124.7(4) . . ?
C36 C52 N15 115.5(4) . . ?
C36 C52 C57 119.8(4) . . ?
N11 C42 C43 127.4(4) . . ?
N11 C42 C41 111.1(4) . . ?
C41 C42 C43 121.5(4) . . ?
N15 C51 N14 115.5(4) . . ?
N13 C51 N15 122.2(4) . . ?
N13 C51 N14 122.3(4) . . ?
N14 C50 H50 106(3) . . ?
C49 C50 N14 121.2(4) . . ?
C49 C50 H50 132(3) . . ?
N13 C48 C49 120.7(4) . . ?
N12 C48 N13 117.7(4) . . ?
N12 C48 C49 121.6(3) . . ?
C50 C49 C48 117.2(4) . . ?
C50 C49 H49 121.4 . . ?
C48 C49 H49 121.4 . . ?
C43 C44 N12 119.1(4) . . ?
C43 C44 C45 123.0(4) . . ?
C45 C44 N12 117.6(4) . . ?
C52 C57 H57 120.5 . . ?
C56 C57 C52 119.0(4) . . ?
C56 C57 H57 120.5 . . ?
C55 C54 S2 122.8(3) . . ?
C36 C54 S2 115.2(3) . . ?
C36 C54 C55 121.8(4) . . ?
C42 C43 H43 121.8 . . ?
C44 C43 C42 116.4(4) . . ?
C44 C43 H43 121.8 . . ?
C54 C55 C58 124.8(4) . . ?
C56 C55 C54 116.1(4) . . ?
C56 C55 C58 118.9(4) . . ?
C57 C56 H56 118.3 . . ?
C55 C56 C57 123.3(4) . . ?
C55 C56 H56 118.3 . . ?
N10 C40 C41 105.4(4) . . ?
N10 C40 C39 124.1(4) . . ?
C41 C40 C39 130.3(4) . . ?
C42 C41 C46 120.4(4) . . ?
C40 C41 C42 105.2(4) . . ?
C40 C41 C46 134.4(4) . . ?
C41 C46 H46 121.1 . . ?
C45 C46 C41 117.7(4) . . ?
C45 C46 H46 121.1 . . ?
N12 C47 H47A 109.5 . . ?
N12 C47 H47B 109.5 . . ?
N12 C47 H47C 109.5 . . ?
H47A C47 H47B 109.5 . . ?
H47A C47 H47C 109.5 . . ?
H47B C47 H47C 109.5 . . ?
C44 C45 H45 119.5 . . ?
C46 C45 C44 121.1(4) . . ?
C46 C45 H45 119.5 . . ?
N10 C38 H38A 109.5 . . ?
N10 C38 H38B 109.5 . . ?
N10 C38 H38C 109.5 . . ?
H38A C38 H38B 109.5 . . ?
H38A C38 H38C 109.5 . . ?
H38B C38 H38C 109.5 . . ?
C55 C58 H58A 109.5 . . ?
C55 C58 H58B 109.5 . . ?
C55 C58 H58C 109.5 . . ?
H58A C58 H58B 109.5 . . ?
H58A C58 H58C 109.5 . . ?
H58B C58 H58C 109.5 . . ?
C40 C39 H39A 109.5 . . ?
C40 C39 H39B 109.5 . . ?
C40 C39 H39C 109.5 . . ?
H39A C39 H39B 109.5 . . ?
H39A C39 H39C 109.5 . . ?
H39B C39 H39C 109.5 . . ?
O2 S1 N7 106.9(2) . . ?
O2 S1 C17 106.12(19) . . ?
O1 S1 O2 118.48(19) . . ?
O1 S1 N7 107.1(2) . . ?
O1 S1 C17 109.6(2) . . ?
N7 S1 C17 108.19(19) . . ?
C14 N5 H5 120.5 . . ?
C13 N5 H5 120.5 . . ?
C13 N5 C14 119.1(4) . . ?
C15 N6 H6 116.7 . . ?
C14 N6 H6 116.7 . . ?
C14 N6 C15 126.6(4) . . ?
C14 N4 C11 118.8(4) . . ?
C5 N2 N1 103.1(4) . . ?
S1 N7 H7A 111(4) . . ?
S1 N7 H7B 113(3) . . ?
H7A N7 H7B 120(5) . . ?
C11 N3 C7 121.2(4) . . ?
C11 N3 C10 121.7(4) . . ?
C7 N3 C10 116.6(4) . . ?
N2 N1 C1 118.3(4) . . ?
C3 N1 N2 114.9(3) . . ?
C3 N1 C1 126.9(4) . . ?
C20 C15 N6 124.6(4) . . ?
C20 C15 C16 119.4(4) . . ?
C16 C15 N6 116.0(4) . . ?
N6 C14 N5 115.4(4) . . ?
N4 C14 N5 122.5(4) . . ?
N4 C14 N6 122.1(4) . . ?
C15 C20 H20 120.1 . . ?
C15 C20 C19 119.9(4) . . ?
C19 C20 H20 120.1 . . ?
N2 C5 C6 127.3(4) . . ?
N2 C5 C4 111.8(4) . . ?
C4 C5 C6 120.9(4) . . ?
C5 C6 H6A 121.7 . . ?
C7 C6 C5 116.6(4) . . ?
C7 C6 H6A 121.7 . . ?
N4 C11 C12 121.7(4) . . ?
N3 C11 N4 117.1(4) . . ?
N3 C11 C12 121.2(4) . . ?
C6 C7 N3 119.4(4) . . ?
C6 C7 C8 123.5(4) . . ?
C8 C7 N3 117.1(4) . . ?
N5 C13 H13 119.2 . . ?
N5 C13 C12 121.6(4) . . ?
C12 C13 H13 119.2 . . ?
C11 C12 H12 121.9 . . ?
C13 C12 C11 116.1(4) . . ?
C13 C12 H12 121.9 . . ?
C18 C17 S1 122.6(3) . . ?
C18 C17 C16 121.5(4) . . ?
C16 C17 S1 115.9(3) . . ?
C20 C19 H19 118.6 . . ?
C20 C19 C18 122.7(4) . . ?
C18 C19 H19 118.6 . . ?
N3 C10 H10A 109.5 . . ?
N3 C10 H10B 109.5 . . ?
N3 C10 H10C 109.5 . . ?
H10A C10 H10B 109.5 . . ?
H10A C10 H10C 109.5 . . ?
H10B C10 H10C 109.5 . . ?
C17 C18 C21 124.9(4) . . ?
C19 C18 C17 116.3(4) . . ?
C19 C18 C21 118.7(4) . . ?
C18 C21 H21A 109.5 . . ?
C18 C21 H21B 109.5 . . ?
C18 C21 H21C 109.5 . . ?
H21A C21 H21B 109.5 . . ?
H21A C21 H21C 109.5 . . ?
H21B C21 H21C 109.5 . . ?
N1 C1 H1A 109.5 . . ?
N1 C1 H1B 109.5 . . ?
N1 C1 H1C 109.5 . . ?
H1A C1 H1B 109.5 . . ?
H1A C1 H1C 109.5 . . ?
H1B C1 H1C 109.5 . . ?
C5 C4 C9 120.8(4) . . ?
C3 C4 C5 105.6(4) . . ?
C3 C4 C9 133.6(4) . . ?
N1 C3 C4 104.7(4) . . ?
N1 C3 C2 123.2(4) . . ?
C4 C3 C2 132.1(4) . . ?
C7 C8 H8 119.7 . . ?
C9 C8 C7 120.7(4) . . ?
C9 C8 H8 119.7 . . ?
C4 C9 H9 121.2 . . ?
C8 C9 C4 117.5(4) . . ?
C8 C9 H9 121.2 . . ?
C3 C2 H2A 109.5 . . ?
C3 C2 H2B 109.5 . . ?
C3 C2 H2C 109.5 . . ?
H2A C2 H2B 109.5 . . ?
H2A C2 H2C 109.5 . . ?
H2B C2 H2C 109.5 . . ?
C29 N8 H8A 117.4 . . ?
C28 N8 H8A 117.4 . . ?
C28 N8 C29 125.1(3) . . ?
C25 C24 H24 118.7 . . ?
C25 C24 C23 122.6(4) . . ?
C23 C24 H24 118.7 . . ?
N8 C29 C30 122.7(4) . . ?
C34 C29 N8 118.3(4) . . ?
C34 C29 C30 119.0(4) . . ?
N8 C28 C27 120.3(4) . . ?
N8 C28 C23 120.6(4) . . ?
C27 C28 C23 119.1(4) . . ?
C24 C25 H25 120.5 . . ?
C24 C25 C26 119.1(4) . . ?
C26 C25 H25 120.5 . . ?
C28 C27 H27 119.4 . . ?
C26 C27 C28 121.3(4) . . ?
C26 C27 H27 119.4 . . ?
C25 C26 C27 120.0(4) . . ?
C25 C26 H26 120.0 . . ?
C27 C26 H26 120.0 . . ?
C24 C23 C28 117.9(4) . . ?
C24 C23 C22 118.6(4) . . ?
C28 C23 C22 123.5(4) . . ?
O3 C22 C23 117.8(4) . . ?
O4 C22 O3 123.4(4) . . ?
O4 C22 C23 118.8(4) . . ?
C29 C34 H34 120.3 . . ?
C33 C34 C29 119.3(4) . . ?
C33 C34 H34 120.3 . . ?
C34 C33 C32 121.8(4) . . ?
C34 C33 C35 117.8(4) . . ?
C32 C33 C35 120.3(4) . . ?
C29 C30 H30 119.8 . . ?
C31 C30 C29 120.3(4) . . ?
C31 C30 H30 119.8 . . ?
C33 C32 H32 120.9 . . ?
C31 C32 C33 118.1(4) . . ?
C31 C32 H32 120.9 . . ?
C30 C31 C32 121.4(4) . . ?
C30 C31 H31 119.3 . . ?
C32 C31 H31 119.3 . . ?
F2 C35 F3 104.0(4) . . ?
F2 C35 C33 112.6(4) . . ?
F3 C35 C33 111.9(4) . . ?
F1 C35 F2 108.3(4) . . ?
F1 C35 F3 106.1(5) . . ?
F1 C35 C33 113.3(4) . . ?
C65 N17 H17 117.0 . . ?
C65 N17 C66 125.9(3) . . ?
C66 N17 H17 117.0 . . ?
C60 C61 H61 118.9 . . ?
C62 C61 H61 118.9 . . ?
C62 C61 C60 122.1(4) . . ?
C61 C60 C65 118.7(4) . . ?
C61 C60 C59 118.1(4) . . ?
C65 C60 C59 123.1(4) . . ?
N17 C65 C60 121.2(4) . . ?
N17 C65 C64 120.8(4) . . ?
C64 C65 C60 118.0(4) . . ?
N17 C66 C67 122.6(4) . . ?
C71 C66 N17 118.6(4) . . ?
C71 C66 C67 118.9(4) . . ?
O8 C59 O7 123.1(4) . . ?
O8 C59 C60 119.3(4) . . ?
O7 C59 C60 117.6(3) . . ?
C62 C63 H63 119.6 . . ?
C64 C63 H63 119.6 . . ?
C64 C63 C62 120.8(4) . . ?
C61 C62 H62 120.8 . . ?
C63 C62 C61 118.4(4) . . ?
C63 C62 H62 120.8 . . ?
C66 C71 H71 120.1 . . ?
C66 C71 C70 119.7(4) . . ?
C70 C71 H71 120.1 . . ?
C65 C64 H64 119.1 . . ?
C63 C64 C65 121.8(4) . . ?
C63 C64 H64 119.1 . . ?
C66 C67 H67 119.8 . . ?
C68 C67 C66 120.5(4) . . ?
C68 C67 H67 119.8 . . ?
C67 C68 H68 119.4 . . ?
C67 C68 C69 121.2(4) . . ?
C69 C68 H68 119.4 . . ?
C68 C69 H69 120.8 . . ?
C70 C69 C68 118.4(4) . . ?
C70 C69 H69 120.8 . . ?
C71 C70 C72 117.9(4) . . ?
C69 C70 C71 121.4(4) . . ?
C69 C70 C72 120.7(4) . . ?
F5 C72 C70 112.7(4) . . ?
F4 C72 F5 105.4(4) . . ?
F4 C72 C70 112.1(4) . . ?
F6 C72 F5 105.5(4) . . ?
F6 C72 F4 106.9(4) . . ?
F6 C72 C70 113.6(4) . . ?
N36 C37 C73 178.5(6) . . ?
C37 C73 H73A 109.5 . . ?
C37 C73 H73B 109.5 . . ?
C37 C73 H73C 109.5 . . ?
H73A C73 H73B 109.5 . . ?
H73A C73 H73C 109.5 . . ?
H73B C73 H73C 109.5 . . ?
H74A C74 H74B 109.5 . . ?
H74A C74 H74C 109.5 . . ?
H74B C74 H74C 109.5 . . ?
C75 C74 H74A 109.5 . . ?
C75 C74 H74B 109.5 . . ?
C75 C74 H74C 109.5 . . ?
N76 C75 C74 176.7(9) . . ?
C15 C16 C17 120.1(4) . . ?
C15 C16 H16 121(3) . . ?
C17 C16 H16 118(3) . . ?
C52 C36 C54 119.8(4) . . ?
C52 C36 H36 120.1 . . ?
C54 C36 H36 120.1 . . ?

loop_
_geom_bond_atom_site_label_1
_geom_bond_atom_site_label_2
_geom_bond_distance
_geom_bond_site_symmetry_2
_geom_bond_publ_flag
S2 O5 1.438(3) . ?
S2 O6 1.434(3) . ?
S2 N16 1.618(4) . ?
S2 C54 1.776(4) . ?
N15 H15 0.8600 . ?
N15 C52 1.424(5) . ?
N15 C51 1.343(5) . ?
N13 C51 1.333(5) . ?
N13 C48 1.343(5) . ?
N14 C51 1.368(5) . ?
N14 C50 1.369(5) . ?
N14 H14 1.05(5) . ?
N16 H16A 1.00(5) . ?
N16 H16B 0.80(6) . ?
N10 N11 1.362(5) . ?
N10 C40 1.339(6) . ?
N10 C38 1.462(5) . ?
N12 C48 1.339(5) . ?
N12 C44 1.450(5) . ?
N12 C47 1.471(5) . ?
N11 C42 1.360(5) . ?
C52 C57 1.401(6) . ?
C52 C36 1.382(6) . ?
C42 C43 1.427(5) . ?
C42 C41 1.414(6) . ?
C50 C49 1.355(6) . ?
C50 H50 0.96(5) . ?
C48 C49 1.441(6) . ?
C49 H49 0.9300 . ?
C44 C43 1.365(6) . ?
C44 C45 1.426(6) . ?
C57 H57 0.9300 . ?
C57 C56 1.392(6) . ?
C54 C55 1.411(6) . ?
C54 C36 1.404(6) . ?
C43 H43 0.9300 . ?
C55 C56 1.390(6) . ?
C55 C58 1.518(6) . ?
C56 H56 0.9300 . ?
C40 C41 1.410(6) . ?
C40 C39 1.496(6) . ?
C41 C46 1.425(6) . ?
C46 H46 0.9300 . ?
C46 C45 1.372(6) . ?
C47 H47A 0.9600 . ?
C47 H47B 0.9600 . ?
C47 H47C 0.9600 . ?
C45 H45 0.9300 . ?
C38 H38A 0.9600 . ?
C38 H38B 0.9600 . ?
C38 H38C 0.9600 . ?
C58 H58A 0.9600 . ?
C58 H58B 0.9600 . ?
C58 H58C 0.9600 . ?
C39 H39A 0.9600 . ?
C39 H39B 0.9600 . ?
C39 H39C 0.9600 . ?
S1 O2 1.438(3) . ?
S1 O1 1.437(3) . ?
S1 N7 1.624(4) . ?
S1 C17 1.773(5) . ?
N5 H5 0.8600 . ?
N5 C14 1.363(5) . ?
N5 C13 1.359(5) . ?
N6 H6 0.8600 . ?
N6 C15 1.416(5) . ?
N6 C14 1.344(5) . ?
N4 C14 1.321(5) . ?
N4 C11 1.348(5) . ?
N2 N1 1.363(5) . ?
N2 C5 1.358(5) . ?
N7 H7A 0.78(6) . ?
N7 H7B 1.03(5) . ?
N3 C11 1.346(6) . ?
N3 C7 1.439(5) . ?
N3 C10 1.469(6) . ?
N1 C1 1.462(5) . ?
N1 C3 1.361(6) . ?
C15 C20 1.385(6) . ?
C15 C16 1.387(6) . ?
C20 H20 0.9300 . ?
C20 C19 1.388(6) . ?
C5 C6 1.424(6) . ?
C5 C4 1.412(6) . ?
C6 H6A 0.9300 . ?
C6 C7 1.359(6) . ?
C11 C12 1.425(6) . ?
C7 C8 1.421(7) . ?
C13 H13 0.9300 . ?
C13 C12 1.359(6) . ?
C12 H12 0.9300 . ?
C17 C18 1.402(6) . ?
C17 C16 1.407(6) . ?
C19 H19 0.9300 . ?
C19 C18 1.401(6) . ?
C10 H10A 0.9600 . ?
C10 H10B 0.9600 . ?
C10 H10C 0.9600 . ?
C18 C21 1.504(6) . ?
C21 H21A 0.9600 . ?
C21 H21B 0.9600 . ?
C21 H21C 0.9600 . ?
C1 H1A 0.9600 . ?
C1 H1B 0.9600 . ?
C1 H1C 0.9600 . ?
C4 C3 1.404(6) . ?
C4 C9 1.424(6) . ?
C3 C2 1.489(7) . ?
C8 H8 0.9300 . ?
C8 C9 1.375(7) . ?
C9 H9 0.9300 . ?
C2 H2A 0.9600 . ?
C2 H2B 0.9600 . ?
C2 H2C 0.9600 . ?
F2 C35 1.339(6) . ?
F3 C35 1.340(6) . ?
F1 C35 1.313(5) . ?
O3 C22 1.269(5) . ?
O4 C22 1.262(5) . ?
N8 H8A 0.8600 . ?
N8 C29 1.403(5) . ?
N8 C28 1.393(5) . ?
C24 H24 0.9300 . ?
C24 C25 1.381(6) . ?
C24 C23 1.398(6) . ?
C29 C34 1.398(6) . ?
C29 C30 1.411(6) . ?
C28 C27 1.398(6) . ?
C28 C23 1.416(6) . ?
C25 H25 0.9300 . ?
C25 C26 1.385(6) . ?
C27 H27 0.9300 . ?
C27 C26 1.388(6) . ?
C26 H26 0.9300 . ?
C23 C22 1.509(6) . ?
C34 H34 0.9300 . ?
C34 C33 1.396(6) . ?
C33 C32 1.398(6) . ?
C33 C35 1.497(6) . ?
C30 H30 0.9300 . ?
C30 C31 1.383(6) . ?
C32 H32 0.9300 . ?
C32 C31 1.387(6) . ?
C31 H31 0.9300 . ?
F5 C72 1.342(6) . ?
F4 C72 1.332(6) . ?
F6 C72 1.321(5) . ?
O8 C59 1.261(5) . ?
O7 C59 1.273(5) . ?
N17 H17 0.8600 . ?
N17 C65 1.383(6) . ?
N17 C66 1.408(5) . ?
C61 H61 0.9300 . ?
C61 C60 1.403(6) . ?
C61 C62 1.392(6) . ?
C60 C65 1.428(6) . ?
C60 C59 1.516(6) . ?
C65 C64 1.402(6) . ?
C66 C71 1.390(6) . ?
C66 C67 1.412(6) . ?
C63 H63 0.9300 . ?
C63 C62 1.392(6) . ?
C63 C64 1.378(6) . ?
C62 H62 0.9300 . ?
C71 H71 0.9300 . ?
C71 C70 1.406(6) . ?
C64 H64 0.9300 . ?
C67 H67 0.9300 . ?
C67 C68 1.382(6) . ?
C68 H68 0.9300 . ?
C68 C69 1.394(6) . ?
C69 H69 0.9300 . ?
C69 C70 1.390(6) . ?
C70 C72 1.499(6) . ?
N36 C37 1.141(8) . ?
C37 C73 1.481(8) . ?
C73 H73A 0.9600 . ?
C73 H73B 0.9600 . ?
C73 H73C 0.9600 . ?
C74 H74A 0.9600 . ?
C74 H74B 0.9600 . ?
C74 H74C 0.9600 . ?
C74 C75 1.449(10) . ?
C75 N76 1.165(11) . ?
C16 H16 0.97(5) . ?
C36 H36 0.9300 . ?

loop_
_geom_torsion_atom_site_label_1
_geom_torsion_atom_site_label_2
_geom_torsion_atom_site_label_3
_geom_torsion_atom_site_label_4
_geom_torsion
_geom_torsion_site_symmetry_1
_geom_torsion_site_symmetry_2
_geom_torsion_site_symmetry_3
_geom_torsion_site_symmetry_4
_geom_torsion_publ_flag
S2 C54 C55 C56 179.7(3) . . . . ?
S2 C54 C55 C58 5.3(5) . . . . ?
S2 C54 C36 C52 -176.8(3) . . . . ?
O5 S2 C54 C55 164.2(3) . . . . ?
O5 S2 C54 C36 -19.8(3) . . . . ?
O6 S2 C54 C55 35.0(4) . . . . ?
O6 S2 C54 C36 -149.0(3) . . . . ?
N15 C52 C57 C56 -176.8(4) . . . . ?
N15 C52 C36 C54 177.3(3) . . . . ?
N13 C48 C49 C50 2.9(6) . . . . ?
N14 C50 C49 C48 -2.7(6) . . . . ?
N16 S2 C54 C55 -81.3(4) . . . . ?
N16 S2 C54 C36 94.7(3) . . . . ?
N10 N11 C42 C43 -179.1(4) . . . . ?
N10 N11 C42 C41 -0.9(4) . . . . ?
N10 C40 C41 C42 0.9(4) . . . . ?
N10 C40 C41 C46 179.1(4) . . . . ?
N12 C48 C49 C50 -176.1(4) . . . . ?
N12 C44 C43 C42 -175.3(3) . . . . ?
N12 C44 C45 C46 175.2(4) . . . . ?
N11 N10 C40 C41 -1.6(5) . . . . ?
N11 N10 C40 C39 173.9(4) . . . . ?
N11 C42 C43 C44 178.8(4) . . . . ?
N11 C42 C41 C40 0.0(4) . . . . ?
N11 C42 C41 C46 -178.5(4) . . . . ?
C52 N15 C51 N13 -7.4(6) . . . . ?
C52 N15 C51 N14 173.7(4) . . . . ?
C52 C57 C56 C55 -0.3(6) . . . . ?
C42 C41 C46 C45 -0.1(6) . . . . ?
C51 N15 C52 C57 27.4(6) . . . . ?
C51 N15 C52 C36 -153.2(4) . . . . ?
C51 N13 C48 N12 179.3(4) . . . . ?
C51 N13 C48 C49 0.2(6) . . . . ?
C51 N14 C50 C49 -0.6(6) . . . . ?
C50 N14 C51 N15 -177.1(3) . . . . ?
C50 N14 C51 N13 4.0(6) . . . . ?
C48 N13 C51 N15 177.4(4) . . . . ?
C48 N13 C51 N14 -3.7(6) . . . . ?
C48 N12 C44 C43 -81.4(5) . . . . ?
C48 N12 C44 C45 104.1(5) . . . . ?
C44 N12 C48 N13 178.0(4) . . . . ?
C44 N12 C48 C49 -3.0(6) . . . . ?
C57 C52 C36 C54 -3.2(6) . . . . ?
C54 C55 C56 C57 -3.4(6) . . . . ?
C43 C42 C41 C40 178.3(4) . . . . ?
C43 C42 C41 C46 -0.1(6) . . . . ?
C43 C44 C45 C46 0.9(6) . . . . ?
C55 C54 C36 C52 -0.7(6) . . . . ?
C40 N10 N11 C42 1.6(4) . . . . ?
C40 C41 C46 C45 -178.0(4) . . . . ?
C41 C42 C43 C44 0.7(6) . . . . ?
C41 C46 C45 C44 -0.2(6) . . . . ?
C47 N12 C48 N13 -5.0(6) . . . . ?
C47 N12 C48 C49 174.0(4) . . . . ?
C47 N12 C44 C43 101.5(5) . . . . ?
C47 N12 C44 C45 -73.0(5) . . . . ?
C45 C44 C43 C42 -1.1(6) . . . . ?
C38 N10 N11 C42 179.8(4) . . . . ?
C38 N10 C40 C41 -179.7(4) . . . . ?
C38 N10 C40 C39 -4.1(6) . . . . ?
C58 C55 C56 C57 171.3(4) . . . . ?
C39 C40 C41 C42 -174.2(4) . . . . ?
C39 C40 C41 C46 3.9(8) . . . . ?
S1 C17 C18 C19 179.3(3) . . . . ?
S1 C17 C18 C21 3.6(6) . . . . ?
S1 C17 C16 C15 -177.6(3) . . . . ?
O2 S1 C17 C18 162.8(3) . . . . ?
O2 S1 C17 C16 -20.1(3) . . . . ?
O1 S1 C17 C18 33.8(4) . . . . ?
O1 S1 C17 C16 -149.1(3) . . . . ?
N5 C13 C12 C11 -4.0(6) . . . . ?
N6 C15 C20 C19 -179.3(4) . . . . ?
N6 C15 C16 C17 179.5(3) . . . . ?
N4 C11 C12 C13 5.0(6) . . . . ?
N2 N1 C3 C4 0.4(5) . . . . ?
N2 N1 C3 C2 179.7(4) . . . . ?
N2 C5 C6 C7 179.8(4) . . . . ?
N2 C5 C4 C3 0.9(5) . . . . ?
N2 C5 C4 C9 -179.0(4) . . . . ?
N7 S1 C17 C18 -82.7(4) . . . . ?
N7 S1 C17 C16 94.4(3) . . . . ?
N3 C11 C12 C13 -175.5(4) . . . . ?
N3 C7 C8 C9 178.8(5) . . . . ?
N1 N2 C5 C6 179.2(4) . . . . ?
N1 N2 C5 C4 -0.6(5) . . . . ?
C15 N6 C14 N5 176.1(4) . . . . ?
C15 N6 C14 N4 -3.3(7) . . . . ?
C15 C20 C19 C18 -0.3(6) . . . . ?
C14 N5 C13 C12 -0.2(6) . . . . ?
C14 N6 C15 C20 27.8(6) . . . . ?
C14 N6 C15 C16 -153.6(4) . . . . ?
C14 N4 C11 N3 178.8(4) . . . . ?
C14 N4 C11 C12 -1.7(6) . . . . ?
C20 C15 C16 C17 -1.8(5) . . . . ?
C20 C19 C18 C17 -2.0(6) . . . . ?
C20 C19 C18 C21 174.0(4) . . . . ?
C5 N2 N1 C1 -179.6(4) . . . . ?
C5 N2 N1 C3 0.1(5) . . . . ?
C5 C6 C7 N3 -178.4(4) . . . . ?
C5 C6 C7 C8 -0.8(6) . . . . ?
C5 C4 C3 N1 -0.7(5) . . . . ?
C5 C4 C3 C2 -179.9(5) . . . . ?
C5 C4 C9 C8 -0.9(8) . . . . ?
C6 C5 C4 C3 -178.9(4) . . . . ?
C6 C5 C4 C9 1.3(7) . . . . ?
C6 C7 C8 C9 1.1(8) . . . . ?
C11 N4 C14 N5 -2.8(6) . . . . ?
C11 N4 C14 N6 176.5(4) . . . . ?
C11 N3 C7 C6 -93.1(5) . . . . ?
C11 N3 C7 C8 89.1(5) . . . . ?
C7 N3 C11 N4 178.5(4) . . . . ?
C7 N3 C11 C12 -1.0(6) . . . . ?
C7 C8 C9 C4 -0.2(8) . . . . ?
C13 N5 C14 N6 -175.5(4) . . . . ?
C13 N5 C14 N4 3.9(6) . . . . ?
C10 N3 C11 N4 -9.6(6) . . . . ?
C10 N3 C11 C12 170.9(4) . . . . ?
C10 N3 C7 C6 94.6(5) . . . . ?
C10 N3 C7 C8 -83.2(5) . . . . ?
C18 C17 C16 C15 -0.5(6) . . . . ?
C1 N1 C3 C4 -179.9(4) . . . . ?
C1 N1 C3 C2 -0.6(7) . . . . ?
C4 C5 C6 C7 -0.4(6) . . . . ?
C3 C4 C9 C8 179.4(5) . . . . ?
C9 C4 C3 N1 179.0(5) . . . . ?
C9 C4 C3 C2 -0.1(9) . . . . ?
N8 C29 C34 C33 179.8(4) . . . . ?
N8 C29 C30 C31 -179.9(4) . . . . ?
N8 C28 C27 C26 -180.0(4) . . . . ?
N8 C28 C23 C24 178.3(3) . . . . ?
N8 C28 C23 C22 -5.2(6) . . . . ?
C24 C25 C26 C27 -1.4(6) . . . . ?
C24 C23 C22 O3 -12.7(5) . . . . ?
C24 C23 C22 O4 166.1(4) . . . . ?
C29 N8 C28 C27 31.9(6) . . . . ?
C29 N8 C28 C23 -150.1(4) . . . . ?
C29 C34 C33 C32 0.4(7) . . . . ?
C29 C34 C33 C35 -175.9(4) . . . . ?
C29 C30 C31 C32 -0.5(7) . . . . ?
C28 N8 C29 C34 -157.7(4) . . . . ?
C28 N8 C29 C30 24.0(6) . . . . ?
C28 C27 C26 C25 0.5(6) . . . . ?
C28 C23 C22 O3 170.8(4) . . . . ?
C28 C23 C22 O4 -10.4(6) . . . . ?
C25 C24 C23 C28 3.0(6) . . . . ?
C25 C24 C23 C22 -173.7(4) . . . . ?
C27 C28 C23 C24 -3.7(5) . . . . ?
C27 C28 C23 C22 172.8(4) . . . . ?
C23 C24 C25 C26 -0.4(6) . . . . ?
C23 C28 C27 C26 2.1(6) . . . . ?
C34 C29 C30 C31 1.9(6) . . . . ?
C34 C33 C32 C31 1.0(7) . . . . ?
C34 C33 C35 F2 -52.0(6) . . . . ?
C34 C33 C35 F3 64.7(6) . . . . ?
C34 C33 C35 F1 -175.4(5) . . . . ?
C33 C32 C31 C30 -1.0(7) . . . . ?
C30 C29 C34 C33 -1.9(6) . . . . ?
C32 C33 C35 F2 131.6(5) . . . . ?
C32 C33 C35 F3 -111.7(5) . . . . ?
C32 C33 C35 F1 8.2(7) . . . . ?
C35 C33 C32 C31 177.3(4) . . . . ?
N17 C65 C64 C63 178.8(4) . . . . ?
N17 C66 C71 C70 179.3(4) . . . . ?
N17 C66 C67 C68 179.7(4) . . . . ?
C61 C60 C65 N17 179.5(4) . . . . ?
C61 C60 C65 C64 -3.0(6) . . . . ?
C61 C60 C59 O8 168.4(4) . . . . ?
C61 C60 C59 O7 -11.1(5) . . . . ?
C60 C61 C62 C63 -0.2(6) . . . . ?
C60 C65 C64 C63 1.4(6) . . . . ?
C65 N17 C66 C71 -151.8(4) . . . . ?
C65 N17 C66 C67 30.4(7) . . . . ?
C65 C60 C59 O8 -8.8(6) . . . . ?
C65 C60 C59 O7 171.7(4) . . . . ?
C66 N17 C65 C60 -155.8(4) . . . . ?
C66 N17 C65 C64 26.7(6) . . . . ?
C66 C71 C70 C69 1.8(7) . . . . ?
C66 C71 C70 C72 -175.5(4) . . . . ?
C66 C67 C68 C69 0.2(7) . . . . ?
C59 C60 C65 N17 -3.3(6) . . . . ?
C59 C60 C65 C64 174.2(4) . . . . ?
C62 C61 C60 C65 2.5(6) . . . . ?
C62 C61 C60 C59 -174.8(4) . . . . ?
C62 C63 C64 C65 0.9(6) . . . . ?
C71 C66 C67 C68 1.9(7) . . . . ?
C71 C70 C72 F5 -54.1(6) . . . . ?
C71 C70 C72 F4 64.5(6) . . . . ?
C71 C70 C72 F6 -174.1(4) . . . . ?
C64 C63 C62 C61 -1.5(6) . . . . ?
C67 C66 C71 C70 -2.8(6) . . . . ?
C67 C68 C69 C70 -1.3(7) . . . . ?
C68 C69 C70 C71 0.3(7) . . . . ?
C68 C69 C70 C72 177.5(4) . . . . ?
C69 C70 C72 F5 128.6(5) . . . . ?
C69 C70 C72 F4 -112.7(5) . . . . ?
C69 C70 C72 F6 8.6(7) . . . . ?
C16 C15 C20 C19 2.2(6) . . . . ?
C16 C17 C18 C19 2.3(6) . . . . ?
C16 C17 C18 C21 -173.3(4) . . . . ?
C36 C52 C57 C56 3.8(6) . . . . ?
C36 C54 C55 C56 4.0(5) . . . . ?
C36 C54 C55 C58 -170.4(4) . . . . ?

loop_
_twin_individual_id
_twin_individual_mass_fraction_refined
1 0.9146(12)
2 0.0854(12)
